data_4117364
loop_
_publ_author_name
'Julian A. Codelli'
'Angela L. A. Puchlopek'
'Sarah E. Reisman'

_publ_section_title
;
 Enantioselective Total Synthesis of (-)-Acetylaranotin, a Dihydrooxepine
 Epidithiodiketopiperazine
;
_journal_name_full 'Journal of the American Chemical Society'
_journal_page_first 1930
_journal_page_last 1933
_journal_paper_doi 10.1021/ja209354e
_journal_volume 134
_journal_year 2012
_chemical_absolute_configuration unk
_chemical_formula_moiety 'C18 H18 N2 O8, 0.5(C6 H6), H2 O'
_chemical_formula_sum 'C21 H23 N2 O9'
_chemical_formula_weight 447.41
_chemical_name_systematic
;
 ?
;
_space_group_IT_number 5
_symmetry_cell_setting monoclinic
_symmetry_space_group_name_Hall 'C 2y'
_symmetry_space_group_name_H-M 'C 1 2 1'
_atom_sites_solution_hydrogens geom
_atom_sites_solution_primary direct
_atom_sites_solution_secondary difmap
_audit_creation_method SHELXL-97
_cell_angle_alpha 90.00
_cell_angle_beta 97.41(3)
_cell_angle_gamma 90.00
_cell_formula_units_Z 4
_cell_length_a 20.744(4)
_cell_length_b 7.7389(15)
_cell_length_c 12.557(3)
_cell_measurement_temperature 100(2)
_cell_volume 1999.0(7)
_computing_cell_refinement 'Bruker SAINT-Plus v7.68A'
_computing_data_collection 'Bruker APEX2 v2009.7-0'
_computing_data_reduction 'Bruker SAINT-Plus v7.68A'
_computing_molecular_graphics 'Bruker XP v5.1'
_computing_publication_material 'Bruker XCIF 2008'
_computing_structure_refinement 'SHELXL-97 (Sheldrick, 2008)'
_computing_structure_solution 'SHELXS-97 (Sheldrick, 2008)'
_diffrn_ambient_temperature 100(2)
_diffrn_measured_fraction_theta_full 0.986
_diffrn_measured_fraction_theta_max 0.986
_diffrn_measurement_device_type 'Bruker KAPPA APEX II'
_diffrn_measurement_method '\w scans; 8 settings'
_diffrn_radiation_monochromator graphite
_diffrn_radiation_source 'fine-focus sealed tube'
_diffrn_radiation_type MoK\a
_diffrn_radiation_wavelength 0.71073
_diffrn_reflns_av_R_equivalents 0.0000
_diffrn_reflns_av_sigmaI/netI 0.0564
_diffrn_reflns_limit_h_max 29
_diffrn_reflns_limit_h_min -29
_diffrn_reflns_limit_k_max 11
_diffrn_reflns_limit_k_min 0
_diffrn_reflns_limit_l_max 17
_diffrn_reflns_limit_l_min 0
_diffrn_reflns_number 4904
_diffrn_reflns_theta_full 30.52
_diffrn_reflns_theta_max 30.52
_diffrn_reflns_theta_min 1.98
_exptl_absorpt_coefficient_mu 0.118
_exptl_absorpt_correction_T_max 0.7461
_exptl_absorpt_correction_T_min 0.6457
_exptl_absorpt_correction_type multi-scan
_exptl_absorpt_process_details 'TWINABS v2008/4, Bruker-AXS, Madison, WI'
_exptl_crystal_colour Colorless
_exptl_crystal_density_diffrn 1.487
_exptl_crystal_description Blade
_exptl_crystal_F_000 940
_exptl_crystal_size_max 0.39
_exptl_crystal_size_mid 0.16
_exptl_crystal_size_min 0.07
_refine_diff_density_max 0.360
_refine_diff_density_min -0.387
_refine_diff_density_rms 0.070
_refine_ls_abs_structure_details 'Flack H D (1983), Acta Cryst. A39, 876-881'
_refine_ls_abs_structure_Flack 0.0(15)
_refine_ls_extinction_method none
_refine_ls_goodness_of_fit_ref 2.523
_refine_ls_hydrogen_treatment Riding
_refine_ls_matrix_type 'Full matrix'
_refine_ls_number_parameters 295
_refine_ls_number_reflns 4905
_refine_ls_number_restraints 1
_refine_ls_restrained_S_all 2.522
_refine_ls_R_factor_all 0.0724
_refine_ls_R_factor_gt 0.0475
_refine_ls_shift/su_max 0.003
_refine_ls_shift/su_mean 0.000
_refine_ls_structure_factor_coef Fsqd
_refine_ls_weighting_details w=1/s^2^(Fo^2^)
_refine_ls_weighting_scheme sigma
_refine_ls_wR_factor_gt 0.0570
_refine_ls_wR_factor_ref 0.0586
_reflns_number_gt 3856
_reflns_number_total 4905
_reflns_threshold_expression >2sigma(I)
_cod_data_source_file ja209354e_si_006.cif
_cod_data_source_block jac06
_cod_depositor_comments
;
The following automatic conversions were performed:

'_atom_sites_solution_primary' value 'direct methods' was changed to
'direct'.

'_atom_sites_solution_secondary' value 'Difference Fourier map' was
changed to 'difmap'.

'_atom_sites_solution_hydrogens' value 'Geometric positions' was
changed to 'geom'.

Automatic conversion script
Id: cif_fix_values 6452 2018-10-05 10:23:21Z andrius 
;
_cod_database_code 4117364

loop_
_symmetry_equiv_pos_as_xyz
'x, y, z'
'-x, y, -z'
'x+1/2, y+1/2, z'
'-x+1/2, y+1/2, -z'

loop_
_atom_site_label
_atom_site_type_symbol
_atom_site_fract_x
_atom_site_fract_y
_atom_site_fract_z
_atom_site_U_iso_or_equiv
_atom_site_adp_type
_atom_site_occupancy
_atom_site_symmetry_multiplicity
_atom_site_calc_flag
_atom_site_refinement_flags
O1 O 0.85526(14) 0.4178(3) 0.4236(2) 0.0206(7) Uani 1 1 d .
O2 O 0.93248(12) 0.5646(3) 0.1137(2) 0.0151(7) Uani 1 1 d .
H2 H 0.9005 0.6248 0.0881 0.023 Uiso 1 1 calc R
O3 O 0.82153(14) 0.4557(4) -0.0488(2) 0.0148(8) Uani 1 1 d .
O4 O 0.90858(11) 0.2056(3) -0.1515(2) 0.0150(7) Uani 1 1 d .
H4 H 0.9375 0.2277 -0.1001 0.022 Uiso 1 1 calc R
O5 O 0.79241(16) -0.1604(3) -0.4248(2) 0.0210(8) Uani 1 1 d .
O6 O 0.91322(12) -0.3189(3) -0.1136(2) 0.0145(7) Uani 1 1 d .
H6 H 0.8881 -0.3959 -0.0961 0.022 Uiso 1 1 calc R
O7 O 0.83111(13) -0.2039(4) 0.0519(2) 0.0155(8) Uani 1 1 d .
O8 O 0.93456(12) 0.0470(3) 0.1510(2) 0.0160(7) Uani 1 1 d .
H8 H 0.9524 -0.0024 0.1029 0.024 Uiso 1 1 calc R
N1 N 0.85560(14) 0.2544(4) 0.0781(3) 0.0104(8) Uani 1 1 d .
N2 N 0.84415(14) -0.0047(4) -0.0763(3) 0.0108(8) Uani 1 1 d .
C1 C 0.88318(18) 0.5634(6) 0.3838(3) 0.0209(10) Uani 1 1 d .
H1 H 0.8830 0.6624 0.4285 0.025 Uiso 1 1 calc R
C2 C 0.90969(17) 0.5893(5) 0.2959(3) 0.0183(10) Uani 1 1 d .
H2A H 0.9277 0.7011 0.2893 0.022 Uiso 1 1 calc R
C3 C 0.91597(18) 0.4676(5) 0.2034(3) 0.0151(9) Uani 1 1 d .
H3 H 0.9515 0.3830 0.2259 0.018 Uiso 1 1 calc R
C4 C 0.8514(2) 0.3673(6) 0.1726(3) 0.0147(10) Uani 1 1 d .
H4A H 0.8139 0.4489 0.1584 0.018 Uiso 1 1 calc R
C5 C 0.84101(17) 0.2421(5) 0.2610(3) 0.0135(10) Uani 1 1 d .
C6 C 0.84617(17) 0.2676(6) 0.3657(3) 0.0172(10) Uani 1 1 d .
H6A H 0.8431 0.1662 0.4074 0.021 Uiso 1 1 calc R
C7 C 0.8399(2) 0.3089(7) -0.0234(4) 0.0136(13) Uani 1 1 d .
C8 C 0.84870(18) 0.1779(5) -0.1118(3) 0.0137(9) Uani 1 1 d .
C9 C 0.79489(18) 0.1845(5) -0.2059(3) 0.0147(9) Uani 1 1 d .
H9A H 0.8024 0.2788 -0.2561 0.018 Uiso 1 1 calc R
H9B H 0.7519 0.2009 -0.1810 0.018 Uiso 1 1 calc R
C10 C 0.79942(18) 0.0094(5) -0.2581(3) 0.0135(9) Uani 1 1 d .
C11 C 0.79031(18) -0.0121(6) -0.3625(3) 0.0194(11) Uani 1 1 d .
H11 H 0.7806 0.0910 -0.4025 0.023 Uiso 1 1 calc R
C12 C 0.81888(19) -0.3099(6) -0.3834(3) 0.0199(11) Uani 1 1 d .
H12 H 0.8076 -0.4088 -0.4267 0.024 Uiso 1 1 calc R
C13 C 0.85774(17) -0.3429(5) -0.2933(3) 0.0189(10) Uani 1 1 d .
H13 H 0.8728 -0.4586 -0.2849 0.023 Uiso 1 1 calc R
C14 C 0.88125(18) -0.2223(5) -0.2026(3) 0.0145(9) Uani 1 1 d .
H14 H 0.9133 -0.1401 -0.2277 0.017 Uiso 1 1 calc R
C15 C 0.8243(2) -0.1186(6) -0.1697(3) 0.0111(10) Uani 1 1 d .
H15 H 0.7886 -0.1978 -0.1543 0.013 Uiso 1 1 calc R
C16 C 0.8442(2) -0.0553(7) 0.0253(4) 0.0128(13) Uani 1 1 d .
C17 C 0.86793(18) 0.0731(5) 0.1142(3) 0.0120(9) Uani 1 1 d .
C18 C 0.83000(17) 0.0625(5) 0.2108(3) 0.0144(9) Uani 1 1 d .
H18A H 0.7832 0.0406 0.1879 0.017 Uiso 1 1 calc R
H18B H 0.8475 -0.0291 0.2615 0.017 Uiso 1 1 calc R
O21 O 0.0000 0.3462(6) 0.0000 0.0166(14) Uani 1 2 d S
H21A H 0.0226 0.4462 -0.0219 0.050 Uiso 1 1 d .
O22 O 1.0000 0.8951(5) 1.0000 0.0148(13) Uani 1 2 d S
H22A H 0.9827 0.8142 0.9612 0.050 Uiso 1 1 d .
C21 C 0.98646(19) 0.2553(5) 0.5484(3) 0.0345(11) Uani 1 1 d .
H21 H 0.9784 0.3619 0.5818 0.041 Uiso 1 1 calc R
C22 C 0.9715(2) 0.1029(6) 0.5951(3) 0.0390(11) Uani 1 1 d .
H22 H 0.9520 0.1038 0.6595 0.047 Uiso 1 1 calc R
C23 C 0.9852(2) -0.0546(5) 0.5471(3) 0.0451(13) Uani 1 1 d .
H23 H 0.9746 -0.1608 0.5785 0.054 Uiso 1 1 calc R

loop_
_atom_site_aniso_label
_atom_site_aniso_U_11
_atom_site_aniso_U_22
_atom_site_aniso_U_33
_atom_site_aniso_U_23
_atom_site_aniso_U_13
_atom_site_aniso_U_12
O1 0.0251(17) 0.0240(19) 0.0131(15) -0.0080(14) 0.0042(14) -0.0006(14)
O2 0.0143(15) 0.0152(17) 0.0156(17) 0.0009(13) 0.0012(13) -0.0001(15)
O3 0.0190(18) 0.0078(18) 0.0164(19) 0.0026(14) -0.0025(14) 0.0013(14)
O4 0.0136(15) 0.0179(17) 0.0135(16) -0.0008(13) 0.0022(13) -0.0034(14)
O5 0.0286(16) 0.019(2) 0.0141(14) -0.0062(13) -0.0005(16) 0.0069(16)
O6 0.0151(15) 0.0094(16) 0.0191(18) -0.0010(12) 0.0023(13) -0.0017(15)
O7 0.0178(18) 0.0104(18) 0.018(2) -0.0022(14) 0.0035(15) -0.0028(14)
O8 0.0134(15) 0.0179(17) 0.0156(17) 0.0005(13) -0.0020(13) 0.0040(13)
N1 0.016(2) 0.0029(18) 0.014(2) -0.0010(16) 0.0054(16) 0.0002(15)
N2 0.014(2) 0.0075(19) 0.011(2) -0.0035(16) 0.0030(16) 0.0010(15)
C1 0.023(2) 0.015(3) 0.023(3) -0.006(2) -0.001(2) -0.002(2)
C2 0.023(2) 0.013(2) 0.019(2) -0.0077(19) 0.0024(19) -0.007(2)
C3 0.014(2) 0.018(2) 0.014(2) 0.0001(19) 0.0040(18) -0.004(2)
C4 0.020(3) 0.012(2) 0.013(2) -0.004(2) 0.006(2) 0.000(2)
C5 0.013(2) 0.011(2) 0.017(2) -0.0015(19) 0.0034(18) 0.0008(17)
C6 0.017(2) 0.011(2) 0.024(3) 0.001(2) 0.005(2) 0.000(2)
C7 0.010(2) 0.013(3) 0.017(3) -0.012(2) 0.002(2) -0.004(2)
C8 0.014(2) 0.015(3) 0.013(2) 0.005(2) 0.0018(18) -0.002(2)
C9 0.019(2) 0.012(2) 0.013(2) 0.000(2) 0.0002(18) -0.0029(19)
C10 0.012(2) 0.012(2) 0.016(2) 0.0011(18) 0.0016(18) -0.0010(17)
C11 0.021(2) 0.019(3) 0.017(3) -0.002(2) -0.001(2) -0.004(2)
C12 0.022(2) 0.018(3) 0.019(3) -0.009(2) 0.002(2) -0.005(2)
C13 0.022(2) 0.019(3) 0.017(2) -0.0042(18) 0.008(2) 0.000(2)
C14 0.017(2) 0.014(2) 0.012(2) 0.0005(18) 0.0024(18) 0.000(2)
C15 0.007(2) 0.013(2) 0.0135(19) -0.001(2) 0.000(2) -0.0013(19)
C16 0.009(2) 0.019(3) 0.011(3) 0.007(2) 0.004(2) 0.009(2)
C17 0.019(2) 0.005(2) 0.013(2) 0.003(2) 0.0036(18) -0.001(2)
C18 0.018(2) 0.013(2) 0.012(2) -0.0004(19) 0.0052(18) -0.0040(19)
O21 0.010(3) 0.010(3) 0.028(3) 0.000 -0.002(2) 0.000
O22 0.019(3) 0.012(3) 0.013(3) 0.000 0.001(2) 0.000
C21 0.028(2) 0.041(3) 0.032(3) -0.006(2) -0.008(2) 0.005(2)
C22 0.032(2) 0.057(3) 0.028(2) 0.008(3) 0.001(3) -0.004(3)
C23 0.055(3) 0.035(3) 0.041(3) 0.009(2) -0.010(3) -0.002(3)

loop_
_atom_type_symbol
_atom_type_description
_atom_type_scat_dispersion_real
_atom_type_scat_dispersion_imag
_atom_type_scat_source
C C 0.0033 0.0016 'International Tables Vol C Tables 4.2.6.8 and 6.1.1.4'
H H 0.0000 0.0000 'International Tables Vol C Tables 4.2.6.8 and 6.1.1.4'
N N 0.0061 0.0033 'International Tables Vol C Tables 4.2.6.8 and 6.1.1.4'
O O 0.0106 0.0060 'International Tables Vol C Tables 4.2.6.8 and 6.1.1.4'

loop_
_geom_angle_atom_site_label_1
_geom_angle_atom_site_label_2
_geom_angle_atom_site_label_3
_geom_angle
_geom_angle_site_symmetry_1
C1 O1 C6 122.1(3) .
C11 O5 C12 121.9(3) .
C7 N1 C4 122.8(4) .
C7 N1 C17 126.7(4) .
C4 N1 C17 109.7(3) .
C16 N2 C8 125.0(4) .
C16 N2 C15 123.2(4) .
C8 N2 C15 110.4(3) .
C2 C1 O1 131.9(4) .
C1 C2 C3 129.7(4) .
O2 C3 C2 109.3(3) .
O2 C3 C4 110.6(3) .
C2 C3 C4 110.2(3) .
N1 C4 C5 103.8(3) .
N1 C4 C3 110.9(3) .
C5 C4 C3 109.8(3) .
C6 C5 C18 122.3(4) .
C6 C5 C4 129.5(4) .
C18 C5 C4 107.9(3) .
C5 C6 O1 130.0(4) .
O3 C7 N1 124.5(5) .
O3 C7 C8 119.1(5) .
N1 C7 C8 116.3(5) .
O4 C8 N2 110.0(3) .
O4 C8 C9 108.2(3) .
N2 C8 C9 101.3(3) .
O4 C8 C7 110.3(4) .
N2 C8 C7 113.2(4) .
C9 C8 C7 113.5(4) .
C8 C9 C10 103.1(4) .
C11 C10 C9 122.5(4) .
C11 C10 C15 129.5(4) .
C9 C10 C15 107.5(3) .
C10 C11 O5 130.9(4) .
C13 C12 O5 131.5(4) .
C12 C13 C14 129.0(4) .
O6 C14 C13 109.8(3) .
O6 C14 C15 111.1(3) .
C13 C14 C15 110.1(3) .
N2 C15 C14 112.4(3) .
N2 C15 C10 102.9(3) .
C14 C15 C10 110.2(3) .
O7 C16 N2 123.9(5) .
O7 C16 C17 117.9(4) .
N2 C16 C17 117.9(4) .
O8 C17 N1 110.9(3) .
O8 C17 C18 108.3(3) .
N1 C17 C18 101.9(3) .
O8 C17 C16 110.8(3) .
N1 C17 C16 111.4(3) .
C18 C17 C16 113.2(3) .
C5 C18 C17 102.3(3) .
C21 C21 C22 120.6(3) 2_756
C23 C22 C21 119.5(4) .
C23 C23 C22 119.8(3) 2_756

loop_
_geom_bond_atom_site_label_1
_geom_bond_atom_site_label_2
_geom_bond_distance
_geom_bond_site_symmetry_2
O1 C1 1.389(5) .
O1 C6 1.371(5) .
O2 C3 1.432(4) .
O3 C7 1.227(5) .
O4 C8 1.413(4) .
O5 C11 1.393(5) .
O5 C12 1.355(5) .
O6 C14 1.434(4) .
O7 C16 1.238(5) .
O8 C17 1.414(4) .
N1 C7 1.342(6) .
N1 C4 1.485(5) .
N1 C17 1.486(5) .
N2 C16 1.334(6) .
N2 C8 1.489(5) .
N2 C15 1.483(5) .
C1 C2 1.310(5) .
C2 C3 1.514(5) .
C3 C4 1.553(5) .
C4 C5 1.510(5) .
C5 C6 1.320(5) .
C5 C18 1.531(5) .
C7 C8 1.531(6) .
C8 C9 1.518(5) .
C9 C10 1.514(5) .
C10 C11 1.311(5) .
C10 C15 1.527(6) .
C12 C13 1.327(5) .
C13 C14 1.505(5) .
C14 C15 1.528(5) .
C16 C17 1.528(6) .
C17 C18 1.531(5) .
C21 C21 1.403(8) 2_756
C21 C22 1.371(6) .
C22 C23 1.405(6) .
C23 C23 1.401(9) 2_756

loop_
_geom_hbond_atom_site_label_D
_geom_hbond_atom_site_label_H
_geom_hbond_atom_site_label_A
_geom_hbond_distance_DH
_geom_hbond_distance_HA
_geom_hbond_distance_DA
_geom_hbond_angle_DHA
_geom_hbond_site_symmetry_A
O2 H2 O7 0.84 1.97 2.795(4) 168.8 1_565
O4 H4 O21 0.84 1.92 2.733(3) 162.9 1_655
O6 H6 O3 0.84 1.95 2.779(4) 171.0 1_545
O6 H6 O2 0.84 2.69 2.970(3) 101.0 1_545
O8 H8 O22 0.84 1.90 2.736(3) 174.8 1_544
O21 H21A O2 0.96 1.82 2.715(4) 153.3 2_655
O22 H22A O6 0.84 1.92 2.712(4) 156.7 1_566
